data_4318551
loop_
_publ_author_name
' K. Mukai '
' T. Hatanaka '
' N. Senba '
'T. Nakayashiki'
'Y. Misaki'
'K. Tanaka'
' K. Ueda '
' T. Sugimoto '
' N. Azuma '

_publ_contact_author_address
;
    Department of Chemistry, Faculty of Science, Ehime Univeristy
    Matsuyama 790-8577, Japan
;
_publ_contact_author_fax ' +81-89-927-9590 '
_publ_contact_author_name ' Kazuo Mukai'
_publ_contact_author_phone ' +81-89-927-9588 '
_publ_section_title
;
 Magnetic Semiconductor: Structural, Magnetic, and Conducting Properties
 of the Salts of the 6-Oxoverdazyl Radical Cation with M(dmit)2 Anions (M
 = Ni, Zn, Pd, and Pt, dmit = 1,3-dithiol-2-thione-4,5-dithiolate)
;
_journal_name_full 'Inorganic Chemistry'
_journal_page_first 5066
_journal_page_last 5074
_journal_paper_doi 10.1021/ic020212s
_journal_volume 41
_journal_year 2002
_chemical_formula_sum 'C33 H30 N6 Ni O S10'
_chemical_formula_weight 905.94
_space_group_IT_number 14
_symmetry_cell_setting monoclinic
_symmetry_Int_Tables_number 14
_symmetry_space_group_name_Hall '-P 2ybc'
_symmetry_space_group_name_H-M 'P 1 21/c 1'
_cell_angle_alpha 90
_cell_angle_beta 94.85(5)
_cell_angle_gamma 90
_cell_formula_units_Z 4
_cell_length_a 9.743(7)
_cell_length_b 20.385(9)
_cell_length_c 20.113(8)
_cell_measurement_reflns_used 14
_cell_measurement_temperature 298.2
_cell_measurement_theta_max 12.70
_cell_measurement_theta_min 10.00
_cell_volume 3980(4)
_computing_cell_refinement 'MSC/AFC Diffractometer Control'
_computing_data_collection 'MSC/AFC Diffractometer Control'
_computing_data_reduction 'teXsan Ver. 1.11'
_computing_publication_material 'teXsan Ver. 1.11'
_computing_structure_refinement 'teXsan Ver. 1.10'
_computing_structure_solution SIR92
_diffrn_measured_fraction_theta_full 1.0563
_diffrn_measured_fraction_theta_max 1.0563
_diffrn_measurement_device_type 'Rigaku AFC5R'
_diffrn_measurement_method \w-2\q
_diffrn_radiation_type 'Mo K\a'
_diffrn_radiation_wavelength 0.7107
_diffrn_reflns_av_R_equivalents 0.080
_diffrn_reflns_limit_h_max 11
_diffrn_reflns_limit_h_min 0
_diffrn_reflns_limit_k_max 24
_diffrn_reflns_limit_k_min 0
_diffrn_reflns_limit_l_max 23
_diffrn_reflns_limit_l_min -23
_diffrn_reflns_number 7694
_diffrn_reflns_theta_full 25.01
_diffrn_reflns_theta_max 25.01
_diffrn_standards_decay_% 55.46
_diffrn_standards_interval_count 0
_diffrn_standards_number 3
_exptl_absorpt_coefficient_mu 1.049
_exptl_absorpt_correction_T_max 1.000
_exptl_absorpt_correction_T_min 0.693
_exptl_absorpt_correction_type psi-scan
_exptl_absorpt_process_details '(North, Phillips & Mathews, 1968)'
_exptl_crystal_colour black
_exptl_crystal_density_diffrn 1.512
_exptl_crystal_density_method 'not measured'
_exptl_crystal_description prismatic
_exptl_crystal_size_max 0.380
_exptl_crystal_size_mid 0.380
_exptl_crystal_size_min 0.150
_refine_diff_density_max 1.08
_refine_diff_density_min -1.14
_refine_ls_extinction_coef 0.0016(7)
_refine_ls_extinction_method 'Zachariasen(1967) type 2 Gaussian isotropic'
_refine_ls_goodness_of_fit_ref 1.355
_refine_ls_hydrogen_treatment noref
_refine_ls_number_parameters 461
_refine_ls_number_reflns 7385
_refine_ls_R_factor_gt 0.0771
_refine_ls_shift/su_max 0.0029
_refine_ls_structure_factor_coef Fsqd
_refine_ls_weighting_details 'w = 1/[\s^2^(Fo^2^) + (0.08600(Max(Fo^2^,0) + 2Fc^2^)/3)^2^]'
_refine_ls_weighting_scheme calc
_refine_ls_wR_factor_ref 0.2524
_reflns_number_gt 3665
_reflns_number_total 7412
_reflns_threshold_expression F^2^>2.0\s(F^2^)
_cod_data_source_file ic020212s_2.cif
_cod_data_source_block '[p-MeDeDpOV][Ni(dmit)2]'
_cod_original_cell_volume 3980(3)
_cod_original_formula_sum 'C33 H30 N6 Ni O S10 '
_cod_database_code 4318551

loop_
_symmetry_equiv_pos_as_xyz
x,y,z
-x,1/2+y,1/2-z
-x,-y,-z
x,1/2-y,1/2+z

loop_
_atom_site_label
_atom_site_type_symbol
_atom_site_fract_x
_atom_site_fract_y
_atom_site_fract_z
_atom_site_U_iso_or_equiv
_atom_site_adp_type
_atom_site_occupancy
_atom_site_calc_flag
_atom_site_refinement_flags
_atom_site_disorder_assembly
_atom_site_disorder_group
Ni Ni 0.1828(1) 0.44823(6) 0.51682(6) 0.0546(4) Uani 1.00 d . . .
S(1) S 0.3705(2) 0.4892(1) 0.5641(1) 0.0642(8) Uani 1.00 d . . .
S(2) S 0.5144(3) 0.4666(1) 0.7013(1) 0.0740(9) Uani 1.00 d . . .
S(3) S 0.5474(4) 0.4049(2) 0.8345(2) 0.127(1) Uani 1.00 d . . .
S(4) S 0.2942(3) 0.3859(1) 0.7418(1) 0.0847(10) Uani 1.00 d . . .
S(5) S 0.1288(2) 0.4008(1) 0.6077(1) 0.0703(8) Uani 1.00 d . . .
S(6) S 0.2395(3) 0.4953(1) 0.4269(1) 0.0701(8) Uani 1.00 d . . .
S(7) S 0.0998(3) 0.4978(1) 0.2867(1) 0.0693(8) Uani 1.00 d . . .
S(8) S -0.1187(3) 0.4601(1) 0.1821(1) 0.0818(10) Uani 1.00 d . . .
S(9) S -0.1145(3) 0.4106(1) 0.3216(1) 0.0733(9) Uani 1.00 d . . .
S(10) S 0.0032(3) 0.4022(1) 0.4662(1) 0.0693(8) Uani 1.00 d . . .
O O 0.2473(6) 0.2412(4) 0.8640(3) 0.079(2) Uani 1.00 d . . .
N(1) N 0.1667(6) 0.2218(4) 0.7567(3) 0.054(2) Uani 1.00 d . . .
N(2) N 0.0642(6) 0.2257(4) 0.7050(3) 0.053(2) Uani 1.00 d . . .
N(3) N -0.0652(7) 0.2917(4) 0.7748(3) 0.058(2) Uani 1.00 d . . .
N(4) N 0.0381(7) 0.2838(4) 0.8256(3) 0.053(2) Uani 1.00 d . . .
N(5) N -0.4670(7) 0.2769(4) 0.5019(3) 0.056(2) Uani 1.00 d . . .
N(6) N 0.611(2) 0.0645(6) 0.5310(7) 0.143(6) Uani 1.00 d . . .
C(1) C -0.0447(8) 0.2607(4) 0.7195(4) 0.050(3) Uani 1.00 d . . .
C(2) C 0.1573(9) 0.2482(5) 0.8189(4) 0.059(3) Uani 1.00 d . . .
C(3) C 0.2849(8) 0.1836(5) 0.7390(4) 0.056(3) Uani 1.00 d . . .
C(4) C 0.2652(9) 0.1299(5) 0.7005(5) 0.070(3) Uani 1.00 d . . .
C(5) C 0.379(1) 0.0965(5) 0.6806(5) 0.088(4) Uani 1.00 d . . .
C(6) C 0.510(1) 0.1184(7) 0.7010(7) 0.101(5) Uani 1.00 d . . .
C(7) C 0.527(1) 0.1744(7) 0.7382(6) 0.091(4) Uani 1.00 d . . .
C(8) C 0.4171(9) 0.2085(5) 0.7587(4) 0.065(3) Uani 1.00 d . . .
C(9) C -0.1554(8) 0.2673(4) 0.6638(4) 0.045(2) Uani 1.00 d . . .
C(10) C -0.2270(10) 0.3249(5) 0.6501(5) 0.073(3) Uani 1.00 d . . .
C(11) C -0.3273(9) 0.3276(5) 0.5966(5) 0.075(3) Uani 1.00 d . . .
C(12) C -0.3564(8) 0.2742(4) 0.5586(4) 0.046(2) Uani 1.00 d . . .
C(13) C -0.2894(9) 0.2173(4) 0.5723(4) 0.057(3) Uani 1.00 d . . .
C(14) C -0.1887(8) 0.2133(4) 0.6252(4) 0.055(3) Uani 1.00 d . . .
C(15) C -0.498(2) 0.3407(7) 0.4762(7) 0.200(8) Uani 1.00 d . . .
C(16) C -0.427(2) 0.2394(7) 0.4418(6) 0.136(6) Uani 1.00 d . . .
C(17) C -0.299(1) 0.278(1) 0.4133(7) 0.201(9) Uani 1.00 d . . .
C(18) C -0.591(1) 0.254(2) 0.5229(7) 0.38(1) Uani 1.00 d . . .
C(19) C -0.649(1) 0.2460(7) 0.5766(6) 0.121(5) Uani 1.00 d . . .
C(20) C 0.0161(8) 0.3187(5) 0.8859(4) 0.058(3) Uani 1.00 d . . .
C(21) C 0.0507(9) 0.2910(5) 0.9482(5) 0.064(3) Uani 1.00 d . . .
C(22) C 0.0250(10) 0.3243(6) 1.0035(5) 0.074(4) Uani 1.00 d . . .
C(23) C -0.034(1) 0.3863(6) 0.9984(5) 0.086(4) Uani 1.00 d . . .
C(24) C -0.074(1) 0.4120(5) 0.9364(5) 0.088(4) Uani 1.00 d . . .
C(25) C -0.048(1) 0.3779(5) 0.8788(5) 0.074(4) Uani 1.00 d . . .
C(26) C 0.3746(9) 0.4556(4) 0.6419(4) 0.057(3) Uani 1.00 d . . .
C(27) C 0.456(1) 0.4188(5) 0.7643(5) 0.078(4) Uani 1.00 d . . .
C(28) C 0.2717(10) 0.4180(4) 0.6607(4) 0.061(3) Uani 1.00 d . . .
C(29) C 0.1111(9) 0.4719(4) 0.3704(4) 0.056(3) Uani 1.00 d . . .
C(30) C -0.0490(10) 0.4561(4) 0.2585(4) 0.065(3) Uani 1.00 d . . .
C(31) C 0.0096(9) 0.4313(4) 0.3866(4) 0.053(3) Uani 1.00 d . . .
C(32) C 0.653(1) 0.0138(8) 0.5343(7) 0.105(5) Uani 1.00 d . . .
C(33) C 0.702(1) -0.0526(7) 0.5417(9) 0.155(7) Uani 1.00 d . . .
H(1) H 0.1707 0.1138 0.6858 0.0846 Uiso 1.00 calc . . .
H(2) H 0.3667 0.0574 0.6519 0.1026 Uiso 1.00 calc . . .
H(3) H 0.5896 0.0934 0.6880 0.1173 Uiso 1.00 calc . . .
H(4) H 0.6221 0.1887 0.7497 0.1074 Uiso 1.00 calc . . .
H(5) H 0.4283 0.2479 0.7862 0.0821 Uiso 1.00 calc . . .
H(6) H -0.2077 0.3636 0.6794 0.0870 Uiso 1.00 calc . . .
H(7) H -0.3772 0.3686 0.5865 0.0892 Uiso 1.00 calc . . .
H(8) H -0.3123 0.1784 0.5442 0.0682 Uiso 1.00 calc . . .
H(9) H -0.1411 0.1716 0.6355 0.0638 Uiso 1.00 calc . . .
H(10) H -0.4139 0.3597 0.4597 0.2287 Uiso 1.00 calc . . .
H(11) H -0.5647 0.3393 0.4385 0.2287 Uiso 1.00 calc . . .
H(12) H -0.5271 0.3690 0.5087 0.2287 Uiso 1.00 calc . . .
H(13) H -0.3980 0.1955 0.4540 0.1618 Uiso 1.00 calc . . .
H(14) H -0.5022 0.2357 0.4078 0.1618 Uiso 1.00 calc . . .
H(15) H -0.2229 0.2838 0.4476 0.2212 Uiso 1.00 calc . . .
H(16) H -0.2662 0.2613 0.3752 0.2212 Uiso 1.00 calc . . .
H(17) H -0.3274 0.3251 0.4026 0.2212 Uiso 1.00 calc . . .
H(18) H -0.6599 0.2751 0.4955 0.4088 Uiso 1.00 calc . . .
H(19) H -0.5898 0.2076 0.5089 0.4088 Uiso 1.00 calc . . .
H(20) H -0.6600 0.2893 0.5978 0.1339 Uiso 1.00 calc . . .
H(21) H -0.7398 0.2279 0.5703 0.1339 Uiso 1.00 calc . . .
H(22) H -0.5963 0.2201 0.6092 0.1339 Uiso 1.00 calc . . .
H(23) H 0.0929 0.2470 0.9515 0.0772 Uiso 1.00 calc . . .
H(24) H 0.0450 0.3046 1.0474 0.0895 Uiso 1.00 calc . . .
H(25) H -0.0481 0.4120 1.0385 0.1036 Uiso 1.00 calc . . .
H(26) H -0.1195 0.4559 0.9325 0.1044 Uiso 1.00 calc . . .
H(27) H -0.0734 0.3966 0.8342 0.0900 Uiso 1.00 calc . . .
H(28) H 0.6280 -0.0822 0.5314 0.1856 Uiso 1.00 calc . . .
H(29) H 0.7717 -0.0599 0.5122 0.1856 Uiso 1.00 calc . . .
H(30) H 0.7390 -0.0595 0.5864 0.1856 Uiso 1.00 calc . . .

loop_
_atom_site_aniso_label
_atom_site_aniso_U_11
_atom_site_aniso_U_22
_atom_site_aniso_U_33
_atom_site_aniso_U_12
_atom_site_aniso_U_13
_atom_site_aniso_U_23
Ni 0.0476(6) 0.0502(7) 0.0653(8) 0.0003(6) 0.0017(5) 0.0029(6)
S(1) 0.063(1) 0.074(2) 0.055(1) -0.017(1) -0.001(1) 0.007(1)
S(2) 0.078(2) 0.083(2) 0.059(1) -0.009(2) -0.007(1) 0.000(1)
S(3) 0.165(4) 0.111(3) 0.095(2) -0.017(3) -0.046(2) 0.041(2)
S(4) 0.103(2) 0.080(2) 0.070(2) -0.005(2) 0.001(2) 0.027(2)
S(5) 0.059(2) 0.074(2) 0.077(2) -0.006(1) 0.005(1) 0.020(1)
S(6) 0.060(1) 0.083(2) 0.066(2) -0.022(1) -0.006(1) 0.005(1)
S(7) 0.070(2) 0.073(2) 0.064(2) -0.019(1) -0.001(1) -0.003(1)
S(8) 0.088(2) 0.082(2) 0.071(2) -0.011(2) -0.017(2) -0.004(1)
S(9) 0.070(2) 0.070(2) 0.077(2) -0.019(1) -0.013(1) 0.000(1)
S(10) 0.063(2) 0.064(2) 0.078(2) -0.017(1) -0.006(1) 0.009(1)
O 0.048(4) 0.136(7) 0.050(4) 0.016(4) -0.014(3) 0.000(4)
N(1) 0.038(4) 0.066(5) 0.057(5) 0.005(4) -0.008(4) 0.002(4)
N(2) 0.035(4) 0.066(5) 0.057(4) 0.007(4) -0.010(3) 0.002(4)
N(3) 0.042(4) 0.073(5) 0.055(4) 0.003(4) -0.013(4) -0.014(4)
N(4) 0.040(4) 0.061(5) 0.055(4) 0.005(4) -0.007(3) -0.009(4)
N(5) 0.048(4) 0.069(5) 0.048(4) 0.010(4) -0.018(4) -0.003(4)
N(6) 0.15(1) 0.099(9) 0.18(1) -0.009(9) -0.029(9) -0.047(10)
C(1) 0.042(5) 0.051(6) 0.055(6) -0.001(5) -0.013(4) 0.000(5)
C(2) 0.040(5) 0.084(7) 0.051(6) -0.001(5) -0.002(5) 0.006(5)
C(3) 0.039(5) 0.073(7) 0.055(6) 0.015(5) 0.003(4) 0.009(5)
C(4) 0.057(6) 0.082(8) 0.072(7) 0.016(6) 0.000(5) 0.013(6)
C(5) 0.090(8) 0.080(8) 0.095(8) 0.039(7) 0.020(7) 0.003(6)
C(6) 0.069(8) 0.12(1) 0.12(1) 0.055(9) 0.036(8) 0.051(9)
C(7) 0.054(7) 0.13(1) 0.085(8) 0.025(8) 0.005(6) 0.016(8)
C(8) 0.044(5) 0.088(8) 0.061(6) 0.012(6) 0.001(5) 0.005(5)
C(9) 0.040(5) 0.044(5) 0.047(5) -0.002(4) -0.008(4) -0.003(4)
C(10) 0.070(6) 0.058(6) 0.085(7) 0.017(6) -0.034(6) -0.011(5)
C(11) 0.063(6) 0.054(6) 0.099(8) 0.011(5) -0.036(6) -0.004(6)
C(12) 0.037(4) 0.049(5) 0.049(5) 0.009(4) -0.016(4) -0.014(4)
C(13) 0.050(5) 0.057(6) 0.059(6) 0.008(5) -0.018(4) -0.005(5)
C(14) 0.048(5) 0.051(6) 0.063(6) 0.014(5) -0.012(4) -0.006(5)
C(15) 0.33(2) 0.11(1) 0.13(1) 0.08(1) -0.15(2) 0.006(9)
C(16) 0.14(1) 0.14(1) 0.11(1) 0.07(1) -0.081(10) -0.058(9)
C(17) 0.074(9) 0.42(3) 0.11(1) -0.01(1) 0.012(8) 0.07(2)
C(18) 0.066(9) 0.99(7) 0.073(9) -0.16(2) -0.044(7) 0.21(2)
C(19) 0.075(8) 0.17(1) 0.113(10) -0.022(9) -0.023(7) 0.060(9)
C(20) 0.036(5) 0.082(7) 0.054(6) -0.007(5) -0.003(4) -0.003(6)
C(21) 0.052(5) 0.079(7) 0.061(6) 0.003(5) -0.001(5) 0.002(6)
C(22) 0.065(7) 0.101(9) 0.056(6) 0.009(7) 0.006(5) 0.018(6)
C(23) 0.092(8) 0.103(10) 0.063(7) -0.012(8) 0.009(6) -0.021(7)
C(24) 0.126(10) 0.072(7) 0.066(7) 0.017(7) 0.009(7) -0.003(6)
C(25) 0.086(7) 0.071(7) 0.063(6) 0.012(6) -0.004(6) 0.001(6)
C(26) 0.061(6) 0.044(5) 0.066(6) -0.002(5) 0.005(5) -0.005(5)
C(27) 0.095(8) 0.053(6) 0.085(7) 0.000(6) -0.008(6) 0.008(6)
C(28) 0.064(6) 0.054(6) 0.065(6) 0.014(5) 0.001(5) 0.011(5)
C(29) 0.055(5) 0.055(6) 0.058(5) 0.000(5) 0.004(4) -0.004(5)
C(30) 0.078(7) 0.050(6) 0.067(6) 0.006(5) 0.003(5) -0.008(5)
C(31) 0.056(5) 0.040(5) 0.061(5) -0.005(5) -0.003(5) 0.001(4)
C(32) 0.065(8) 0.13(1) 0.12(1) -0.029(9) 0.003(7) -0.05(1)
C(33) 0.11(1) 0.10(1) 0.25(2) 0.016(10) -0.03(1) -0.06(1)

loop_
_atom_type_symbol
_atom_type_description
_atom_type_scat_dispersion_real
_atom_type_scat_dispersion_imag
_atom_type_scat_source
C C 0.003 0.002
;International Tables for Crystallography
(1992, Vol. C, Tables 4.2.6.8 and 6.1.1.1)
;
H H 0.000 0.000
;International Tables for Crystallography
(1992, Vol. C, Table 6.1.1.2)
;
N N 0.006 0.003
;International Tables for Crystallography
(1992, Vol. C, Tables 4.2.6.8 and 6.1.1.1)
;
O O 0.011 0.006
;International Tables for Crystallography
(1992, Vol. C, Tables 4.2.6.8 and 6.1.1.1)
;
S S 0.125 0.123
;International Tables for Crystallography
(1992, Vol. C, Tables 4.2.6.8 and 6.1.1.1)
;
Ni Ni 0.339 1.112
;International Tables for Crystallography
(1992, Vol. C, Tables 4.2.6.8 and 6.1.1.1)
;

loop_
_geom_angle_atom_site_label_1
_geom_angle_atom_site_label_2
_geom_angle_atom_site_label_3
_geom_angle
_geom_angle_site_symmetry_1
_geom_angle_site_symmetry_2
_geom_angle_site_symmetry_3
_geom_angle_publ_flag
S(1) Ni S(5) 93.37(10) . . . yes
S(1) Ni S(6) 85.98(10) . . . yes
S(1) Ni S(10) 176.0(1) . . . yes
S(5) Ni S(6) 179.2(1) . . . yes
S(5) Ni S(10) 87.6(1) . . . yes
S(6) Ni S(10) 93.0(1) . . . yes
Ni S(1) C(26) 101.6(3) . . . yes
C(26) S(2) C(27) 98.3(5) . . . yes
C(27) S(4) C(28) 97.9(5) . . . yes
Ni S(5) C(28) 100.9(3) . . . yes
Ni S(6) C(29) 102.2(3) . . . yes
C(29) S(7) C(30) 98.6(4) . . . yes
C(30) S(9) C(31) 98.2(4) . . . yes
Ni S(10) C(31) 101.4(3) . . . yes
N(2) N(1) C(2) 124.3(7) . . . yes
N(2) N(1) C(3) 112.5(6) . . . yes
C(2) N(1) C(3) 123.1(7) . . . yes
N(1) N(2) C(1) 114.0(7) . . . yes
N(4) N(3) C(1) 114.8(7) . . . yes
N(3) N(4) C(2) 123.5(7) . . . yes
N(3) N(4) C(20) 114.5(6) . . . yes
C(2) N(4) C(20) 121.8(7) . . . yes
C(12) N(5) C(15) 115.1(9) . . . yes
C(12) N(5) C(16) 111.8(7) . . . yes
C(12) N(5) C(18) 110.0(8) . . . yes
C(15) N(5) C(16) 103.6(9) . . . yes
C(15) N(5) C(18) 104(1) . . . yes
C(16) N(5) C(18) 111(1) . . . yes
N(2) C(1) N(3) 128.7(7) . . . yes
N(2) C(1) C(9) 115.1(7) . . . yes
N(3) C(1) C(9) 116.2(7) . . . yes
O C(2) N(1) 122.4(8) . . . yes
O C(2) N(4) 123.1(8) . . . yes
N(1) C(2) N(4) 114.5(7) . . . yes
N(1) C(3) C(4) 119.8(7) . . . yes
N(1) C(3) C(8) 117.5(8) . . . yes
C(4) C(3) C(8) 122.5(8) . . . yes
C(3) C(4) C(5) 119.1(9) . . . yes
C(4) C(5) C(6) 119(1) . . . yes
C(5) C(6) C(7) 120(1) . . . yes
C(6) C(7) C(8) 121(1) . . . yes
C(3) C(8) C(7) 116.9(9) . . . yes
C(1) C(9) C(10) 123.1(7) . . . yes
C(1) C(9) C(14) 118.3(7) . . . yes
C(10) C(9) C(14) 118.6(7) . . . yes
C(9) C(10) C(11) 119.8(8) . . . yes
C(10) C(11) C(12) 120.5(9) . . . yes
N(5) C(12) C(11) 120.4(7) . . . yes
N(5) C(12) C(13) 119.3(7) . . . yes
C(11) C(12) C(13) 120.3(7) . . . yes
C(12) C(13) C(14) 120.4(8) . . . yes
C(9) C(14) C(13) 120.3(8) . . . yes
N(5) C(16) C(17) 107(1) . . . yes
N(5) C(18) C(19) 139(1) . . . yes
N(4) C(20) C(21) 121.1(9) . . . yes
N(4) C(20) C(25) 116.8(8) . . . yes
C(21) C(20) C(25) 121.9(9) . . . yes
C(20) C(21) C(22) 119.6(9) . . . yes
C(21) C(22) C(23) 120.1(9) . . . yes
C(22) C(23) C(24) 119(1) . . . yes
C(23) C(24) C(25) 120(1) . . . yes
C(20) C(25) C(24) 118.1(9) . . . yes
S(1) C(26) S(2) 122.0(5) . . . yes
S(1) C(26) C(28) 121.8(7) . . . yes
S(2) C(26) C(28) 116.1(7) . . . yes
S(2) C(27) S(3) 123.2(6) . . . yes
S(2) C(27) S(4) 111.8(5) . . . yes
S(3) C(27) S(4) 125.0(6) . . . yes
S(4) C(28) S(5) 122.1(6) . . . yes
S(4) C(28) C(26) 115.9(7) . . . yes
S(5) C(28) C(26) 121.9(7) . . . yes
S(6) C(29) S(7) 122.9(5) . . . yes
S(6) C(29) C(31) 121.9(7) . . . yes
S(7) C(29) C(31) 115.3(6) . . . yes
S(7) C(30) S(8) 123.7(6) . . . yes
S(7) C(30) S(9) 111.8(5) . . . yes
S(8) C(30) S(9) 124.5(6) . . . yes
S(9) C(31) S(10) 122.4(5) . . . yes
S(9) C(31) C(29) 116.1(6) . . . yes
S(10) C(31) C(29) 121.5(6) . . . yes
N(6) C(32) C(33) 176(1) . . . yes

loop_
_geom_bond_atom_site_label_1
_geom_bond_atom_site_label_2
_geom_bond_distance
_geom_bond_site_symmetry_1
_geom_bond_site_symmetry_2
_geom_bond_publ_flag
Ni S(1) 2.157(3) . . yes
Ni S(5) 2.171(3) . . yes
Ni S(6) 2.161(3) . . yes
Ni S(10) 2.163(3) . . yes
S(1) C(26) 1.707(9) . . yes
S(2) C(26) 1.748(9) . . yes
S(2) C(27) 1.73(1) . . yes
S(3) C(27) 1.63(1) . . yes
S(4) C(27) 1.74(1) . . yes
S(4) C(28) 1.755(9) . . yes
S(5) C(28) 1.717(9) . . yes
S(6) C(29) 1.685(9) . . yes
S(7) C(29) 1.759(9) . . yes
S(7) C(30) 1.734(10) . . yes
S(8) C(30) 1.628(9) . . yes
S(9) C(30) 1.737(10) . . yes
S(9) C(31) 1.756(8) . . yes
S(10) C(31) 1.713(9) . . yes
O C(2) 1.215(10) . . yes
N(1) N(2) 1.380(9) . . yes
N(1) C(2) 1.37(1) . . yes
N(1) C(3) 1.46(1) . . yes
N(2) C(1) 1.33(1) . . yes
N(3) N(4) 1.382(9) . . yes
N(3) C(1) 1.31(1) . . yes
N(4) C(2) 1.39(1) . . yes
N(4) C(20) 1.44(1) . . yes
N(5) C(12) 1.503(10) . . yes
N(5) C(15) 1.42(2) . . yes
N(5) C(16) 1.51(2) . . yes
N(5) C(18) 1.39(2) . . yes
N(6) C(32) 1.11(2) . . yes
C(1) C(9) 1.49(1) . . yes
C(3) C(4) 1.34(1) . . yes
C(3) C(8) 1.41(1) . . yes
C(4) C(5) 1.39(2) . . yes
C(5) C(6) 1.38(2) . . yes
C(6) C(7) 1.37(2) . . yes
C(7) C(8) 1.37(2) . . yes
C(9) C(10) 1.38(1) . . yes
C(9) C(14) 1.37(1) . . yes
C(10) C(11) 1.39(1) . . yes
C(11) C(12) 1.35(1) . . yes
C(12) C(13) 1.35(1) . . yes
C(13) C(14) 1.39(1) . . yes
C(16) C(17) 1.62(2) . . yes
C(18) C(19) 1.27(2) . . yes
C(20) C(21) 1.39(1) . . yes
C(20) C(25) 1.36(1) . . yes
C(21) C(22) 1.34(1) . . yes
C(22) C(23) 1.39(2) . . yes
C(23) C(24) 1.38(1) . . yes
C(24) C(25) 1.39(1) . . yes
C(26) C(28) 1.34(1) . . yes
C(29) C(31) 1.35(1) . . yes
C(32) C(33) 1.44(2) . . yes

loop_
_geom_contact_atom_site_label_1
_geom_contact_atom_site_label_2
_geom_contact_distance
_geom_contact_site_symmetry_1
_geom_contact_site_symmetry_2
_geom_contact_publ_flag
Ni S(10) 3.578(3) . 3_566 ?
S(4) C(2) 3.52(1) . . ?
S(4) N(1) 3.589(8) . . ?
S(5) C(29) 3.545(9) . 3_566 ?
S(7) C(4) 3.59(1) . 4_554 ?
O C(16) 3.44(2) . 4_655 ?
O C(18) 3.44(1) . 4_655 ?
N(6) C(32) 3.21(2) . 3_656 ?
N(6) C(33) 3.28(2) . 3_656 ?
N(6) C(13) 3.35(2) . 1_655 ?
N(6) N(6) 3.56(3) . 3_656 ?
C(4) C(19) 3.59(2) . 1_655 ?
C(13) C(22) 3.57(1) . 4_554 ?
C(14) C(22) 3.43(1) . 4_554 ?
C(32) C(32) 3.22(3) . 3_656 ?
N(1) N(3) 2.721(10) . . ?
N(2) N(4) 2.730(10) . . ?

loop_
_geom_torsion_atom_site_label_1
_geom_torsion_atom_site_label_2
_geom_torsion_atom_site_label_3
_geom_torsion_atom_site_label_4
_geom_torsion
_geom_torsion_site_symmetry_1
_geom_torsion_site_symmetry_2
_geom_torsion_site_symmetry_3
_geom_torsion_site_symmetry_4
_geom_torsion_publ_flag
Ni S(1) C(26) S(2) 174.6(5) . . . . yes
Ni S(1) C(26) C(28) -4.0(8) . . . . yes
Ni S(5) C(28) S(4) -174.7(5) . . . . yes
Ni S(5) C(28) C(26) 3.6(9) . . . . yes
Ni S(6) C(29) S(7) 178.2(5) . . . . yes
Ni S(6) C(29) C(31) -2.2(8) . . . . yes
Ni S(10) C(31) S(9) -179.4(5) . . . . yes
Ni S(10) C(31) C(29) 0.4(8) . . . . yes
S(1) Ni S(5) C(28) -4.6(3) . . . . yes
S(1) Ni S(6) C(29) 178.0(3) . . . . yes
S(1) Ni S(10) C(31) -76(1) . . . . yes
S(1) C(26) S(2) C(27) -177.7(6) . . . . yes
S(1) C(26) C(28) S(4) 178.6(5) . . . . yes
S(1) C(26) C(28) S(5) 0(1) . . . . yes
S(2) C(26) C(28) S(4) 0(1) . . . . yes
S(2) C(26) C(28) S(5) -178.4(5) . . . . yes
S(2) C(27) S(4) C(28) 1.5(6) . . . . yes
S(3) C(27) S(2) C(26) 176.2(7) . . . . yes
S(3) C(27) S(4) C(28) -176.2(7) . . . . yes
S(4) C(27) S(2) C(26) -1.5(6) . . . . yes
S(5) Ni S(1) C(26) 4.7(3) . . . . yes
S(5) Ni S(6) C(29) 146(8) . . . . yes
S(5) Ni S(10) C(31) 179.1(3) . . . . yes
S(5) C(28) S(4) C(27) 177.5(6) . . . . yes
S(6) Ni S(1) C(26) -174.9(3) . . . . yes
S(6) Ni S(5) C(28) 27(8) . . . . yes
S(6) Ni S(10) C(31) -1.4(3) . . . . yes
S(6) C(29) S(7) C(30) 179.2(6) . . . . yes
S(6) C(29) C(31) S(9) -178.9(5) . . . . yes
S(6) C(29) C(31) S(10) 1(1) . . . . yes
S(7) C(29) C(31) S(9) 0.7(9) . . . . yes
S(7) C(29) C(31) S(10) -179.1(5) . . . . yes
S(7) C(30) S(9) C(31) 0.5(6) . . . . yes
S(8) C(30) S(7) C(29) 179.3(6) . . . . yes
S(8) C(30) S(9) C(31) -179.0(6) . . . . yes
S(9) C(30) S(7) C(29) -0.2(6) . . . . yes
S(10) Ni S(1) C(26) -99(1) . . . . yes
S(10) Ni S(5) C(28) 171.6(3) . . . . yes
S(10) Ni S(6) C(29) 1.9(3) . . . . yes
S(10) C(31) S(9) C(30) 179.1(6) . . . . yes
O C(2) N(1) N(2) 176.7(8) . . . . yes
O C(2) N(1) C(3) 0(1) . . . . yes
O C(2) N(4) N(3) -179.7(8) . . . . yes
O C(2) N(4) C(20) 3(1) . . . . yes
N(1) N(2) C(1) N(3) 1(1) . . . . yes
N(1) N(2) C(1) C(9) 178.4(7) . . . . yes
N(1) C(2) N(4) N(3) 1(1) . . . . yes
N(1) C(2) N(4) C(20) -175.4(8) . . . . yes
N(1) C(3) C(4) C(5) 175.9(9) . . . . yes
N(1) C(3) C(8) C(7) -175.9(9) . . . . yes
N(2) N(1) C(2) N(4) -3(1) . . . . yes
N(2) N(1) C(3) C(4) -37(1) . . . . yes
N(2) N(1) C(3) C(8) 137.0(8) . . . . yes
N(2) C(1) N(3) N(4) -3(1) . . . . yes
N(2) C(1) C(9) C(10) -139.7(9) . . . . yes
N(2) C(1) C(9) C(14) 41(1) . . . . yes
N(3) N(4) C(20) C(21) 141.1(8) . . . . yes
N(3) N(4) C(20) C(25) -34(1) . . . . yes
N(3) C(1) C(9) C(10) 37(1) . . . . yes
N(3) C(1) C(9) C(14) -141.0(8) . . . . yes
N(4) N(3) C(1) C(9) 179.0(7) . . . . yes
N(4) C(2) N(1) C(3) 179.0(8) . . . . yes
N(4) C(20) C(21) C(22) -178.0(8) . . . . yes
N(4) C(20) C(25) C(24) 178.1(9) . . . . yes
N(5) C(12) C(11) C(10) 178.5(8) . . . . yes
N(5) C(12) C(13) C(14) -178.7(7) . . . . yes
C(1) N(2) N(1) C(2) 3(1) . . . . yes
C(1) N(2) N(1) C(3) -179.6(7) . . . . yes
C(1) N(3) N(4) C(2) 2(1) . . . . yes
C(1) N(3) N(4) C(20) 179.1(8) . . . . yes
C(1) C(9) C(10) C(11) 178.9(8) . . . . yes
C(1) C(9) C(14) C(13) -179.0(8) . . . . yes
C(2) N(1) C(3) C(4) 139.8(9) . . . . yes
C(2) N(1) C(3) C(8) -45(1) . . . . yes
C(2) N(4) C(20) C(21) -42(1) . . . . yes
C(2) N(4) C(20) C(25) 141.9(9) . . . . yes
C(3) C(4) C(5) C(6) 0(1) . . . . yes
C(3) C(8) C(7) C(6) 0(1) . . . . yes
C(4) C(3) C(8) C(7) -1(1) . . . . yes
C(4) C(5) C(6) C(7) -3(1) . . . . yes
C(5) C(4) C(3) C(8) 1(1) . . . . yes
C(5) C(6) C(7) C(8) 3(1) . . . . yes
C(9) C(10) C(11) C(12) 0(1) . . . . yes
C(9) C(14) C(13) C(12) 0(1) . . . . yes
C(10) C(9) C(14) C(13) 2(1) . . . . yes
C(10) C(11) C(12) C(13) 0(1) . . . . yes
C(11) C(10) C(9) C(14) -2(1) . . . . yes
C(11) C(12) N(5) C(15) 22(1) . . . . yes
C(11) C(12) N(5) C(16) 140.7(10) . . . . yes
C(11) C(12) N(5) C(18) -95(1) . . . . yes
C(11) C(12) C(13) C(14) 0(1) . . . . yes
C(12) N(5) C(16) C(17) -66(1) . . . . yes
C(12) N(5) C(18) C(19) 22(4) . . . . yes
C(13) C(12) N(5) C(15) -159(1) . . . . yes
C(13) C(12) N(5) C(16) -41(1) . . . . yes
C(13) C(12) N(5) C(18) 82(1) . . . . yes
C(15) N(5) C(16) C(17) 57(1) . . . . yes
C(15) N(5) C(18) C(19) -102(3) . . . . yes
C(16) N(5) C(18) C(19) 146(3) . . . . yes
C(17) C(16) N(5) C(18) 169(1) . . . . yes
C(20) C(21) C(22) C(23) 0(1) . . . . yes
C(20) C(25) C(24) C(23) 0(1) . . . . yes
C(21) C(20) C(25) C(24) 2(1) . . . . yes
C(21) C(22) C(23) C(24) 3(1) . . . . yes
C(22) C(21) C(20) C(25) -2(1) . . . . yes
C(22) C(23) C(24) C(25) -3(1) . . . . yes
C(26) C(28) S(4) C(27) -0.9(8) . . . . yes
C(27) S(2) C(26) C(28) 1.0(8) . . . . yes
C(29) C(31) S(9) C(30) -0.7(8) . . . . yes
C(30) S(7) C(29) C(31) -0.3(8) . . . . yes
C(30) S(7) C(29) C(31) -0.3(8) . . . . yes
